data_4124175
loop_
_publ_author_name
'Marshall, Ross J.'
'Griffin, Sarah L.'
'Wilson, Claire'
'Forgan, Ross S.'

_publ_section_title
;
 Single-Crystal to Single-Crystal Mechanical Contraction of Metal-Organic
 Frameworks through Stereoselective Postsynthetic Bromination.
;
_journal_issue 30
_journal_name_full 'Journal of the American Chemical Society'
_journal_page_first 9527
_journal_page_last 9530
_journal_paper_doi 10.1021/jacs.5b05434
_journal_volume 137
_journal_year 2015
_chemical_formula_moiety 'Zr6 O4 (O H)4 (C16 H8 O4)6'
_chemical_formula_sum 'C96 H52 O32 Zr6'
_chemical_formula_weight 2264.69
_space_group_crystal_system cubic
_space_group_IT_number 225
_space_group_name_Hall '-F 4 2 3'
_space_group_name_H-M_alt 'F m -3 m'
_symmetry_space_group_name_Hall '-F 4 2 3'
_symmetry_space_group_name_H-M 'F m -3 m'
_atom_sites_solution_hydrogens geom
_audit_creation_date 2015-04-22
_audit_creation_method
;
Olex2 1.2
(compiled 2015.01.26 svn.r3150 for OlexSys, GUI svn.r4998)
;
_cell_angle_alpha 90
_cell_angle_beta 90
_cell_angle_gamma 90
_cell_formula_units_Z 4
_cell_length_a 30.2386(4)
_cell_length_b 30.2386(4)
_cell_length_c 30.2386(4)
_cell_measurement_reflns_used 20183
_cell_measurement_temperature 100(2)
_cell_measurement_theta_max 27.4600
_cell_measurement_theta_min 2.2110
_cell_volume 27649.4(6)
_computing_cell_refinement
;
CrysAlisPro, Agilent Technologies,
Version 1.171.37.35 (release 13-08-2014 CrysAlis171 .NET)
(compiled Aug 13 2014,18:06:01)
;
_computing_data_collection 'CrystalClear-SM Expert 3.1 b27 (Rigaku, 20112)'
_computing_data_reduction
;
CrysAlisPro, Agilent Technologies,
Version 1.171.37.35 (release 13-08-2014 CrysAlis171 .NET)
(compiled Aug 13 2014,18:06:01)
;
_computing_molecular_graphics 'Olex2 (Dolomanov et al., 2009)'
_computing_publication_material 'Olex2 (Dolomanov et al., 2009)'
_computing_structure_refinement 'ShelXL (Sheldrick, 2008)'
_computing_structure_solution
;
Superflip (Palatinus & Chapuis, 2007)
;
_diffrn_ambient_temperature 100(2)
_diffrn_detector 'CCD plate'
_diffrn_detector_area_resol_mean 28.5714
_diffrn_detector_type 'Rigaku HG Saturn724+ (2x2 bin mode)'
_diffrn_measured_fraction_theta_full 0.992
_diffrn_measured_fraction_theta_max 0.992
_diffrn_measurement_details
;
  1 omega  -60.00   73.00   1.0000   80.0000
omega____ theta____ kappa____ phi______ frames
    -      -17.0000   14.0000   77.0000 133

  2 omega  -98.00   22.00   1.0000   80.0000
omega____ theta____ kappa____ phi______ frames
    -      -17.0000  -72.0000  128.0000 120

  3 omega  -82.00   22.00   1.0000   80.0000
omega____ theta____ kappa____ phi______ frames
    -      -17.0000  -72.0000  -78.0000 104

  4 omega  -38.00   -3.00   1.0000   80.0000
omega____ theta____ kappa____ phi______ frames
    -      -17.0000  -72.0000   25.0000 35

  5 omega   -1.00    9.00   1.0000   80.0000
omega____ theta____ kappa____ phi______ frames
    -      -17.0000  -44.0000  128.0000 10

  6 omega  -56.00   73.00   1.0000   80.0000
omega____ theta____ kappa____ phi______ frames
    -      -17.0000   72.0000 -129.0000 129

  7 omega  -74.00  -46.00   1.0000   80.0000
omega____ theta____ kappa____ phi______ frames
    -      -17.0000   14.0000 -129.0000 28
;
_diffrn_measurement_device 'four-circle \k diffractometer'
_diffrn_measurement_device_type 'Rigaku AFC12 (Right)'
_diffrn_measurement_method 'profile data from \w-scans'
_diffrn_measurement_specimen_support 'MiTeGen MicroMount'
_diffrn_orient_matrix_UB_11 0.0130359500
_diffrn_orient_matrix_UB_12 0.0168073500
_diffrn_orient_matrix_UB_13 0.0099151000
_diffrn_orient_matrix_UB_21 0.0042064000
_diffrn_orient_matrix_UB_22 0.0092195000
_diffrn_orient_matrix_UB_23 -0.0211488000
_diffrn_orient_matrix_UB_31 -0.0190490500
_diffrn_orient_matrix_UB_32 0.0135120500
_diffrn_orient_matrix_UB_33 0.0021165000
_diffrn_radiation_collimation 'Confocal mirrors, VHF Varimax '
_diffrn_radiation_monochromator graphite
_diffrn_radiation_probe x-ray
_diffrn_radiation_type MoK\a
_diffrn_radiation_wavelength 0.71073
_diffrn_reflns_av_R_equivalents 0.1015
_diffrn_reflns_av_unetI/netI 0.0162
_diffrn_reflns_laue_measured_fraction_full 0.992
_diffrn_reflns_laue_measured_fraction_max 0.992
_diffrn_reflns_limit_h_max 35
_diffrn_reflns_limit_h_min -35
_diffrn_reflns_limit_k_max 35
_diffrn_reflns_limit_k_min -35
_diffrn_reflns_limit_l_max 35
_diffrn_reflns_limit_l_min -35
_diffrn_reflns_number 77174
_diffrn_reflns_point_group_measured_fraction_full 0.992
_diffrn_reflns_point_group_measured_fraction_max 0.992
_diffrn_reflns_theta_full 24.987
_diffrn_reflns_theta_max 24.987
_diffrn_reflns_theta_min 2.234
_diffrn_source 'Rotating Anode'
_diffrn_source_current 55.0
_diffrn_source_power 2.475
_diffrn_source_voltage 45.0
_exptl_absorpt_coefficient_mu 0.246
_exptl_absorpt_correction_T_max 1.00000
_exptl_absorpt_correction_T_min 0.61854
_exptl_absorpt_correction_type multi-scan
_exptl_absorpt_process_details
;
CrysAlisPro, Agilent Technologies,
Version 1.171.37.35 (release 13-08-2014 CrysAlis171 .NET)
(compiled Aug 13 2014,18:06:01)
Empirical absorption correction using spherical harmonics,
 implemented in SCALE3 ABSPACK scaling algorithm.
Empirical absorption correction using spherical harmonics,
 implemented in SCALE3 ABSPACK scaling algorithm.
;
_exptl_crystal_colour colourless
_exptl_crystal_colour_primary colourless
_exptl_crystal_density_diffrn 0.544
_exptl_crystal_description octahedron
_exptl_crystal_F_000 4496
_exptl_crystal_size_max 0.04
_exptl_crystal_size_mid 0.04
_exptl_crystal_size_min 0.03
_refine_diff_density_max 0.431
_refine_diff_density_min -0.698
_refine_diff_density_rms 0.079
_refine_ls_extinction_method none
_refine_ls_goodness_of_fit_ref 1.178
_refine_ls_hydrogen_treatment constr
_refine_ls_matrix_type full
_refine_ls_number_parameters 41
_refine_ls_number_reflns 1264
_refine_ls_number_restraints 54
_refine_ls_restrained_S_all 1.180
_refine_ls_R_factor_all 0.0721
_refine_ls_R_factor_gt 0.0686
_refine_ls_shift/su_max 0.000
_refine_ls_shift/su_mean 0.000
_refine_ls_structure_factor_coef Fsqd
_refine_ls_weighting_details 'w=1/[\s^2^(Fo^2^)+(0.0929P)^2^+166.5803P] where P=(Fo^2^+2Fc^2^)/3'
_refine_ls_weighting_scheme calc
_refine_ls_wR_factor_gt 0.1843
_refine_ls_wR_factor_ref 0.1866
_reflns_Friedel_coverage 0.000
_reflns_number_gt 1171
_reflns_number_total 1264
_reflns_threshold_expression 'I > 2\s(I)'
_cod_data_source_file ja5b05434_si_002.cif
_cod_data_source_block 1
_cod_depositor_comments 'Adding full bibliography for 4124172--4124178.cif.'
_cod_original_cell_volume 27649.3(11)
_cod_database_code 4124175
_chemical_oxdiff_formula 'Zr6 O4 (O H)4 (C16 H12 O4)6'
_shelx_space_group_comment
;
The symmetry employed for this shelxl refinement is uniquely defined
by the following loop, which should always be used as a source of
symmetry information in preference to the above space-group names.
They are only intended as comments.
;
_reflns_odcompleteness_completeness 99.88
_reflns_odcompleteness_iscentric 1
_reflns_odcompleteness_theta 27.48
_platon_squeeze_void_probe_radius 1.20
_olex2_refinement_description
;
1. Fixed Uiso
 At 1.2 times of:
  All C(H) groups
2. Restrained distances
 C3-C2 = C4-C3 = C5-C4
 1.39 with sigma of 0.02
 C3-C2 = C4-C3 = C5-C4
 1.39 with sigma of 0.02
 C6-C5
 1.434 with sigma of 0.02
 C6-C6_$1
 1.183 with sigma of 0.02
 C2-C4 \\sim C3-C5
 with sigma of 0.01
3. Rigid body (RIGU) restrains
 All non-hydrogen atoms
 with sigma for 1-2 distances of 0.004 and sigma for 1-3 distances of 0.004
4.a Aromatic/amide H refined with riding coordinates:
 C3(H3), C4(H4)
;
_shelx_shelxl_version_number 2014/7
_olex2_submission_special_instructions 'No special instructions were received'

loop_
_space_group_symop_operation_xyz
'x, y, z'
'-y, x, z'
'-x, -y, z'
'y, -x, z'
'x, -z, y'
'x, -y, -z'
'x, z, -y'
'z, y, -x'
'-x, y, -z'
'-z, y, x'
'z, x, y'
'y, z, x'
'-y, -z, x'
'z, -x, -y'
'-y, z, -x'
'-z, -x, y'
'-z, x, -y'
'y, -z, -x'
'y, x, -z'
'-y, -x, -z'
'-x, z, y'
'-x, -z, -y'
'z, -y, x'
'-z, -y, -x'
'x, y+1/2, z+1/2'
'-y, x+1/2, z+1/2'
'-x, -y+1/2, z+1/2'
'y, -x+1/2, z+1/2'
'x, -z+1/2, y+1/2'
'x, -y+1/2, -z+1/2'
'x, z+1/2, -y+1/2'
'z, y+1/2, -x+1/2'
'-x, y+1/2, -z+1/2'
'-z, y+1/2, x+1/2'
'z, x+1/2, y+1/2'
'y, z+1/2, x+1/2'
'-y, -z+1/2, x+1/2'
'z, -x+1/2, -y+1/2'
'-y, z+1/2, -x+1/2'
'-z, -x+1/2, y+1/2'
'-z, x+1/2, -y+1/2'
'y, -z+1/2, -x+1/2'
'y, x+1/2, -z+1/2'
'-y, -x+1/2, -z+1/2'
'-x, z+1/2, y+1/2'
'-x, -z+1/2, -y+1/2'
'z, -y+1/2, x+1/2'
'-z, -y+1/2, -x+1/2'
'x+1/2, y, z+1/2'
'-y+1/2, x, z+1/2'
'-x+1/2, -y, z+1/2'
'y+1/2, -x, z+1/2'
'x+1/2, -z, y+1/2'
'x+1/2, -y, -z+1/2'
'x+1/2, z, -y+1/2'
'z+1/2, y, -x+1/2'
'-x+1/2, y, -z+1/2'
'-z+1/2, y, x+1/2'
'z+1/2, x, y+1/2'
'y+1/2, z, x+1/2'
'-y+1/2, -z, x+1/2'
'z+1/2, -x, -y+1/2'
'-y+1/2, z, -x+1/2'
'-z+1/2, -x, y+1/2'
'-z+1/2, x, -y+1/2'
'y+1/2, -z, -x+1/2'
'y+1/2, x, -z+1/2'
'-y+1/2, -x, -z+1/2'
'-x+1/2, z, y+1/2'
'-x+1/2, -z, -y+1/2'
'z+1/2, -y, x+1/2'
'-z+1/2, -y, -x+1/2'
'x+1/2, y+1/2, z'
'-y+1/2, x+1/2, z'
'-x+1/2, -y+1/2, z'
'y+1/2, -x+1/2, z'
'x+1/2, -z+1/2, y'
'x+1/2, -y+1/2, -z'
'x+1/2, z+1/2, -y'
'z+1/2, y+1/2, -x'
'-x+1/2, y+1/2, -z'
'-z+1/2, y+1/2, x'
'z+1/2, x+1/2, y'
'y+1/2, z+1/2, x'
'-y+1/2, -z+1/2, x'
'z+1/2, -x+1/2, -y'
'-y+1/2, z+1/2, -x'
'-z+1/2, -x+1/2, y'
'-z+1/2, x+1/2, -y'
'y+1/2, -z+1/2, -x'
'y+1/2, x+1/2, -z'
'-y+1/2, -x+1/2, -z'
'-x+1/2, z+1/2, y'
'-x+1/2, -z+1/2, -y'
'z+1/2, -y+1/2, x'
'-z+1/2, -y+1/2, -x'
'-x, -y, -z'
'y, -x, -z'
'x, y, -z'
'-y, x, -z'
'-x, z, -y'
'-x, y, z'
'-x, -z, y'
'-z, -y, x'
'x, -y, z'
'z, -y, -x'
'-z, -x, -y'
'-y, -z, -x'
'y, z, -x'
'-z, x, y'
'y, -z, x'
'z, x, -y'
'z, -x, y'
'-y, z, x'
'-y, -x, z'
'y, x, z'
'x, -z, -y'
'x, z, y'
'-z, y, -x'
'z, y, x'
'-x, -y+1/2, -z+1/2'
'y, -x+1/2, -z+1/2'
'x, y+1/2, -z+1/2'
'-y, x+1/2, -z+1/2'
'-x, z+1/2, -y+1/2'
'-x, y+1/2, z+1/2'
'-x, -z+1/2, y+1/2'
'-z, -y+1/2, x+1/2'
'x, -y+1/2, z+1/2'
'z, -y+1/2, -x+1/2'
'-z, -x+1/2, -y+1/2'
'-y, -z+1/2, -x+1/2'
'y, z+1/2, -x+1/2'
'-z, x+1/2, y+1/2'
'y, -z+1/2, x+1/2'
'z, x+1/2, -y+1/2'
'z, -x+1/2, y+1/2'
'-y, z+1/2, x+1/2'
'-y, -x+1/2, z+1/2'
'y, x+1/2, z+1/2'
'x, -z+1/2, -y+1/2'
'x, z+1/2, y+1/2'
'-z, y+1/2, -x+1/2'
'z, y+1/2, x+1/2'
'-x+1/2, -y, -z+1/2'
'y+1/2, -x, -z+1/2'
'x+1/2, y, -z+1/2'
'-y+1/2, x, -z+1/2'
'-x+1/2, z, -y+1/2'
'-x+1/2, y, z+1/2'
'-x+1/2, -z, y+1/2'
'-z+1/2, -y, x+1/2'
'x+1/2, -y, z+1/2'
'z+1/2, -y, -x+1/2'
'-z+1/2, -x, -y+1/2'
'-y+1/2, -z, -x+1/2'
'y+1/2, z, -x+1/2'
'-z+1/2, x, y+1/2'
'y+1/2, -z, x+1/2'
'z+1/2, x, -y+1/2'
'z+1/2, -x, y+1/2'
'-y+1/2, z, x+1/2'
'-y+1/2, -x, z+1/2'
'y+1/2, x, z+1/2'
'x+1/2, -z, -y+1/2'
'x+1/2, z, y+1/2'
'-z+1/2, y, -x+1/2'
'z+1/2, y, x+1/2'
'-x+1/2, -y+1/2, -z'
'y+1/2, -x+1/2, -z'
'x+1/2, y+1/2, -z'
'-y+1/2, x+1/2, -z'
'-x+1/2, z+1/2, -y'
'-x+1/2, y+1/2, z'
'-x+1/2, -z+1/2, y'
'-z+1/2, -y+1/2, x'
'x+1/2, -y+1/2, z'
'z+1/2, -y+1/2, -x'
'-z+1/2, -x+1/2, -y'
'-y+1/2, -z+1/2, -x'
'y+1/2, z+1/2, -x'
'-z+1/2, x+1/2, y'
'y+1/2, -z+1/2, x'
'z+1/2, x+1/2, -y'
'z+1/2, -x+1/2, y'
'-y+1/2, z+1/2, x'
'-y+1/2, -x+1/2, z'
'y+1/2, x+1/2, z'
'x+1/2, -z+1/2, -y'
'x+1/2, z+1/2, y'
'-z+1/2, y+1/2, -x'
'z+1/2, y+1/2, x'

loop_
_atom_site_label
_atom_site_type_symbol
_atom_site_fract_x
_atom_site_fract_y
_atom_site_fract_z
_atom_site_U_iso_or_equiv
_atom_site_adp_type
_atom_site_occupancy
_atom_site_site_symmetry_order
_atom_site_calc_flag
_atom_site_refinement_flags_posn
_atom_site_refinement_flags_adp
_atom_site_refinement_flags_occupancy
Zr1 Zr 0.5000 0.08143(2) 0.5000 0.0334(4) Uani 1 8 d S TU P
O1 O 0.56408(15) 0.11752(13) 0.5000 0.0700(13) Uani 1 2 d S TU P
O2 O 0.53983(17) 0.03983(17) 0.46017(17) 0.071(2) Uani 1 6 d S TU P
C1 C 0.6036(2) 0.1036(2) 0.5000 0.083(3) Uani 1 4 d S TU P
C2 C 0.6381(2) 0.1381(2) 0.5000 0.142(6) Uani 1 4 d DS TU P
C3 C 0.6821(3) 0.1256(3) 0.5000 0.222(8) Uani 1 2 d DS TU P
H3 H 0.6900 0.0952 0.5000 0.266 Uiso 1 2 calc RS T P
C4 C 0.7150(3) 0.1581(4) 0.5000 0.326(15) Uani 1 2 d DS TU P
H4 H 0.7453 0.1500 0.5000 0.391 Uiso 1 2 calc RS T P
C5 C 0.7027(3) 0.2027(3) 0.5000 0.281(17) Uani 1 4 d DS TU P
C6 C 0.7362(2) 0.2362(2) 0.5000 0.320(17) Uani 1 4 d DS TU P

loop_
_atom_site_aniso_label
_atom_site_aniso_U_11
_atom_site_aniso_U_22
_atom_site_aniso_U_33
_atom_site_aniso_U_23
_atom_site_aniso_U_13
_atom_site_aniso_U_12
Zr1 0.0429(5) 0.0142(5) 0.0429(5) 0.000 0.000 0.000
O1 0.074(3) 0.043(2) 0.093(3) 0.000 0.000 -0.036(2)
O2 0.071(2) 0.071(2) 0.071(2) -0.030(3) -0.030(3) 0.030(3)
C1 0.067(3) 0.067(3) 0.116(9) 0.000 0.000 -0.043(4)
C2 0.100(5) 0.100(5) 0.228(17) 0.000 0.000 -0.072(6)
C3 0.090(6) 0.165(9) 0.41(3) 0.000 0.000 -0.082(6)
C4 0.141(9) 0.197(11) 0.64(5) 0.000 0.000 -0.123(9)
C5 0.183(10) 0.183(10) 0.48(5) 0.000 0.000 -0.131(11)
C6 0.204(15) 0.204(15) 0.55(5) 0.000 0.000 -0.157(16)

loop_
_atom_type_symbol
_atom_type_description
_atom_type_scat_dispersion_real
_atom_type_scat_dispersion_imag
_atom_type_scat_source
C C 0.0033 0.0016 'International Tables Vol C Tables 4.2.6.8 and 6.1.1.4'
H H 0.0000 0.0000 'International Tables Vol C Tables 4.2.6.8 and 6.1.1.4'
O O 0.0106 0.0060 'International Tables Vol C Tables 4.2.6.8 and 6.1.1.4'
Zr Zr -2.9673 0.5597 'International Tables Vol C Tables 4.2.6.8 and 6.1.1.4'

loop_
_geom_angle_atom_site_label_1
_geom_angle_atom_site_label_2
_geom_angle_atom_site_label_3
_geom_angle
_geom_angle_site_symmetry_1
_geom_angle_site_symmetry_3
Zr1 Zr1 Zr1 60.0 74_545 125_645
Zr1 Zr1 Zr1 60.0 74_545 29
Zr1 Zr1 Zr1 90.0 125_645 29
Zr1 Zr1 Zr1 60.0 29 170_556
Zr1 Zr1 Zr1 90.0 74_545 170_556
Zr1 Zr1 Zr1 60.0 125_645 170_556
O1 Zr1 Zr1 110.30(8) 10_655 74_545
O1 Zr1 Zr1 110.30(8) 8_556 170_556
O1 Zr1 Zr1 74.39(12) 10_655 29
O1 Zr1 Zr1 110.30(8) 8_556 74_545
O1 Zr1 Zr1 164.39(12) 102_655 170_556
O1 Zr1 Zr1 110.30(8) 102_655 29
O1 Zr1 Zr1 110.30(8) 102_655 125_645
O1 Zr1 Zr1 110.30(8) . 125_645
O1 Zr1 Zr1 74.39(12) . 170_556
O1 Zr1 Zr1 164.39(12) 8_556 29
O1 Zr1 Zr1 164.39(12) 10_655 125_645
O1 Zr1 Zr1 74.39(12) 102_655 74_545
O1 Zr1 Zr1 164.39(12) . 74_545
O1 Zr1 Zr1 110.30(8) 10_655 170_556
O1 Zr1 Zr1 110.30(8) . 29
O1 Zr1 Zr1 74.39(12) 8_556 125_645
O1 Zr1 O1 121.2(2) . 102_655
O1 Zr1 O1 76.07(11) . 8_556
O1 Zr1 O1 121.2(2) 10_655 8_556
O1 Zr1 O1 76.06(11) 8_556 102_655
O1 Zr1 O1 76.06(11) 10_655 102_655
O1 Zr1 O1 76.07(11) . 10_655
O2 Zr1 Zr1 34.69(11) 99_556 170_556
O2 Zr1 Zr1 89.0(2) 99_556 125_645
O2 Zr1 Zr1 89.0(2) 172_546 125_645
O2 Zr1 Zr1 89.0(2) . 74_545
O2 Zr1 Zr1 89.0(2) 172_546 170_556
O2 Zr1 Zr1 89.0(2) . 29
O2 Zr1 Zr1 89.0(2) 99_556 74_545
O2 Zr1 Zr1 34.69(11) 74_545 74_545
O2 Zr1 Zr1 34.69(11) 99_556 29
O2 Zr1 Zr1 34.69(11) 172_546 29
O2 Zr1 Zr1 34.69(11) 172_546 74_545
O2 Zr1 Zr1 89.0(2) 74_545 29
O2 Zr1 Zr1 34.69(11) . 125_645
O2 Zr1 Zr1 34.69(11) . 170_556
O2 Zr1 Zr1 34.69(11) 74_545 125_645
O2 Zr1 Zr1 89.0(2) 74_545 170_556
O2 Zr1 O1 141.92(5) . 10_655
O2 Zr1 O1 141.92(5) 74_545 .
O2 Zr1 O1 78.2(2) 99_556 .
O2 Zr1 O1 78.2(2) . 8_556
O2 Zr1 O1 141.92(5) . 102_655
O2 Zr1 O1 78.2(2) 74_545 102_655
O2 Zr1 O1 141.92(5) 172_546 8_556
O2 Zr1 O1 78.2(2) . .
O2 Zr1 O1 78.2(2) 74_545 8_556
O2 Zr1 O1 141.92(5) 99_556 102_655
O2 Zr1 O1 78.2(2) 172_546 102_655
O2 Zr1 O1 141.92(5) 99_556 8_556
O2 Zr1 O1 78.2(2) 99_556 10_655
O2 Zr1 O1 78.2(2) 172_546 10_655
O2 Zr1 O1 141.92(5) 74_545 10_655
O2 Zr1 O1 141.92(5) 172_546 .
O2 Zr1 O2 69.3(2) . 99_556
O2 Zr1 O2 69.3(2) 74_545 172_546
O2 Zr1 O2 107.1(5) . 172_546
O2 Zr1 O2 69.3(2) 172_546 99_556
O2 Zr1 O2 107.1(5) 74_545 99_556
O2 Zr1 O2 69.3(2) . 74_545
C1 O1 Zr1 131.2(4) . .
Zr1 O2 Zr1 110.6(2) 170_556 .
Zr1 O2 Zr1 110.6(2) 125_645 .
Zr1 O2 Zr1 110.6(2) 125_645 170_556
O1 C1 O1 128.9(8) . 91_546
O1 C1 C2 115.6(4) . .
O1 C1 C2 115.6(4) 91_546 .
C3 C2 C1 119.2(5) 91_546 .
C3 C2 C1 119.2(5) . .
C3 C2 C3 121.7(10) . 91_546
C2 C3 H3 120.3 . .
C2 C3 C4 119.4(8) . .
C4 C3 H3 120.3 . .
C3 C4 H4 120.4 . .
C5 C4 C3 119.3(8) . .
C5 C4 H4 120.4 . .
C4 C5 C4 120.9(10) . 91_546
C4 C5 C6 119.6(5) 91_546 .
C4 C5 C6 119.6(5) . .
C6 C6 C5 180.0(14) 20_666 .

loop_
_geom_bond_atom_site_label_1
_geom_bond_atom_site_label_2
_geom_bond_distance
_geom_bond_site_symmetry_2
Zr1 Zr1 3.4821(11) 170_556
Zr1 Zr1 3.4821(11) 74_545
Zr1 Zr1 3.4821(11) 125_645
Zr1 Zr1 3.4821(11) 29
Zr1 O1 2.224(4) 8_556
Zr1 O1 2.224(4) .
Zr1 O1 2.224(4) 102_655
Zr1 O1 2.224(4) 10_655
Zr1 O2 2.117(3) .
Zr1 O2 2.117(3) 74_545
Zr1 O2 2.117(3) 172_546
Zr1 O2 2.117(3) 99_556
O1 C1 1.267(6) .
O2 Zr1 2.117(3) 125_645
O2 Zr1 2.117(3) 170_556
C1 O1 1.267(6) 91_546
C1 C2 1.475(12) .
C2 C3 1.384(10) .
C2 C3 1.384(10) 91_546
C3 H3 0.9500 .
C3 C4 1.399(10) .
C4 H4 0.9500 .
C4 C5 1.398(11) .
C5 C4 1.398(11) 91_546
C5 C6 1.433(13) .
C6 C6 1.182(17) 20_666

loop_
_geom_torsion_atom_site_label_1
_geom_torsion_atom_site_label_2
_geom_torsion_atom_site_label_3
_geom_torsion_atom_site_label_4
_geom_torsion
_geom_torsion_site_symmetry_1
_geom_torsion_site_symmetry_4
Zr1 O1 C1 O1 0.0 . 91_546
Zr1 O1 C1 C2 180.0 . .
O1 C1 C2 C3 0.0 . 91_546
O1 C1 C2 C3 0.0 91_546 .
O1 C1 C2 C3 180.0 . .
O1 C1 C2 C3 180.0 91_546 91_546
C1 C2 C3 C4 180.0 . .
C2 C3 C4 C5 0.0 . .
C3 C2 C3 C4 0.0 91_546 .
C3 C4 C5 C4 0.0 . 91_546
C3 C4 C5 C6 180.0 . .

loop_
_platon_squeeze_void_nr
_platon_squeeze_void_average_x
_platon_squeeze_void_average_y
_platon_squeeze_void_average_z
_platon_squeeze_void_volume
_platon_squeeze_void_count_electrons
_platon_squeeze_void_content
1 0.277 -0.005 -0.004 21365 1308 ' '
